data_1569595
loop_
_publ_author_name
'Jana, Narayan Ch.'
'Behera, Sourav'
'Maharana, Suraj Kumar'
'Behera, Rakesh R.'
'Bagh, Bidraha'

_publ_section_title
;
 Selective aerobic oxidation of biomass model compound veratryl alcohol
 catalyzed by air-stable copper(ii) complexes in water
;
_journal_issue 18
_journal_name_full 'Catalysis Science &amp; Technology'
_journal_page_first 5422
_journal_page_last 5434
_journal_paper_doi 10.1039/D3CY00671A
_journal_volume 13
_journal_year 2023
_chemical_formula_moiety 'C16 H15 Br2 Cu N3 O'
_chemical_formula_sum 'C16 H15 Br2 Cu N3 O'
_chemical_formula_weight 488.67
_space_group_crystal_system monoclinic
_space_group_IT_number 14
_space_group_name_Hall '-P 2yn'
_space_group_name_H-M_alt 'P 1 21/n 1'
_atom_sites_solution_hydrogens geom
_atom_sites_solution_primary dual
_audit_creation_date 2021-12-03
_audit_creation_method
;
Olex2 1.3
(compiled 2020.11.12 svn.r5f609507 for OlexSys, GUI svn.r6272)
;
_audit_update_record
;
2022-11-07 deposited with the CCDC.	2023-08-01 downloaded from the CCDC.
;
_cell_angle_alpha 90
_cell_angle_beta 112.638(9)
_cell_angle_gamma 90
_cell_formula_units_Z 4
_cell_length_a 11.7434(10)
_cell_length_b 13.1713(7)
_cell_length_c 12.2852(9)
_cell_measurement_reflns_used 15000
_cell_measurement_temperature 293(2)
_cell_measurement_theta_max 29.8340
_cell_measurement_theta_min 3.6330
_cell_volume 1753.8(2)
_computing_cell_refinement 'CrysAlisPro 1.171.39.46b (Rigaku OD, 2018)'
_computing_data_collection 'CrysAlisPro 1.171.39.46b (Rigaku OD, 2018)'
_computing_data_reduction 'CrysAlisPro 1.171.39.46b (Rigaku OD, 2018)'
_computing_molecular_graphics 'Olex2 1.3 (Dolomanov et al., 2009)'
_computing_publication_material 'Olex2 1.3 (Dolomanov et al., 2009)'
_computing_structure_refinement 'SHELXL 2018/3 (Sheldrick, 2015)'
_computing_structure_solution 'SHELXT 2018/2 (Sheldrick, 2018)'
_diffrn_ambient_temperature 293(2)
_diffrn_detector 'CCD plate'
_diffrn_detector_type 'Pilatus 200K'
_diffrn_measured_fraction_theta_full 0.998
_diffrn_measured_fraction_theta_max 0.849
_diffrn_measurement_details
;
List of Runs (angles in degrees, time in seconds):

  # Type    Start    End  Width  t~exp~   \w     \q     \k     \f   Frames
#--------------------------------------------------------------------------
  1  \w    -61.00   7.00   0.50   25.00    --    4.39 -19.00  75.00  136
  2  \w      2.00  74.00   0.50   25.00    --    4.39  19.00-116.00  144
  3  \w    -10.00  24.00   0.50   25.00    --   -4.70  19.00-116.00   68
  4  \w     39.00  64.00   0.50   25.00    --    4.39  57.00 -30.00   50
  5  \w    -57.00   7.00   0.50   25.00    --   -4.70 -57.00  90.00  128
  6  \w    -27.00  19.00   0.50   25.00    --   -4.70 -77.00 -60.00   92
  7  \w    -54.00   4.00   0.50   25.00    --   -4.70 -57.00-180.00  116
  8  \w    -15.00  30.00   0.50   25.00    --   -4.70 -99.00   0.00   90
  9  \w    -16.00  58.00   0.50   25.00    --   -4.70  57.00 -90.00  148
 10  \w    -20.00  29.00   0.50   25.00    --   -4.70 -99.00 -30.00   98
 11  \w    -15.00  11.00   0.50   25.00    --   -4.70  77.00-180.00   52
 12  \w     29.00  60.00   0.50   25.00    --   -4.70  19.00-116.00   62
;
_diffrn_measurement_device 'four-circle diffractometer'
_diffrn_measurement_device_type 'SuperNova, Dual, Cu at home/near, Pilatus 200K'
_diffrn_measurement_method '\w scans'
_diffrn_orient_matrix_type 'CrysAlisPro convention (1999,Acta A55,543-557)'
_diffrn_orient_matrix_UB_11 0.0152409000
_diffrn_orient_matrix_UB_12 0.0139504000
_diffrn_orient_matrix_UB_13 -0.0485208000
_diffrn_orient_matrix_UB_21 -0.0627520000
_diffrn_orient_matrix_UB_22 -0.0053360000
_diffrn_orient_matrix_UB_23 -0.0384598000
_diffrn_orient_matrix_UB_31 -0.0105665000
_diffrn_orient_matrix_UB_32 0.0517303000
_diffrn_orient_matrix_UB_33 0.0091150000
_diffrn_radiation_monochromator mirror
_diffrn_radiation_probe x-ray
_diffrn_radiation_type 'Mo K\a'
_diffrn_radiation_wavelength 0.71073
_diffrn_reflns_av_R_equivalents 0.0599
_diffrn_reflns_av_unetI/netI 0.0326
_diffrn_reflns_Laue_measured_fraction_full 0.998
_diffrn_reflns_Laue_measured_fraction_max 0.849
_diffrn_reflns_limit_h_max 16
_diffrn_reflns_limit_h_min -15
_diffrn_reflns_limit_k_max 16
_diffrn_reflns_limit_k_min -17
_diffrn_reflns_limit_l_max 15
_diffrn_reflns_limit_l_min -16
_diffrn_reflns_number 32096
_diffrn_reflns_point_group_measured_fraction_full 0.998
_diffrn_reflns_point_group_measured_fraction_max 0.849
_diffrn_reflns_theta_full 25.242
_diffrn_reflns_theta_max 30.687
_diffrn_reflns_theta_min 3.428
_diffrn_source 'micro-focus sealed X-ray tube'
_diffrn_source_type 'SuperNova (Mo) X-ray Source'
_exptl_absorpt_coefficient_mu 5.808
_exptl_absorpt_correction_T_max 1.00000
_exptl_absorpt_correction_T_min 0.19409
_exptl_absorpt_correction_type multi-scan
_exptl_absorpt_process_details
;
CrysAlisPro 1.171.39.46b (Rigaku Oxford Diffraction, 2018)
Empirical absorption correction using spherical harmonics,
 implemented in SCALE3 ABSPACK scaling algorithm.
;
_exptl_crystal_colour 'dark green'
_exptl_crystal_colour_modifier dark
_exptl_crystal_colour_primary green
_exptl_crystal_density_diffrn 1.851
_exptl_crystal_description block
_exptl_crystal_F_000 956
_exptl_crystal_size_max 0.2
_exptl_crystal_size_mid 0.1
_exptl_crystal_size_min 0.1
_refine_diff_density_max 0.509
_refine_diff_density_min -0.809
_refine_diff_density_rms 0.085
_refine_ls_extinction_method none
_refine_ls_goodness_of_fit_ref 0.845
_refine_ls_hydrogen_treatment constr
_refine_ls_matrix_type full
_refine_ls_number_parameters 209
_refine_ls_number_reflns 4623
_refine_ls_number_restraints 0
_refine_ls_restrained_S_all 0.845
_refine_ls_R_factor_all 0.0480
_refine_ls_R_factor_gt 0.0331
_refine_ls_shift/su_max 0.001
_refine_ls_shift/su_mean 0.000
_refine_ls_structure_factor_coef Fsqd
_refine_ls_weighting_details 'w=1/[\s^2^(Fo^2^)+(0.1000P)^2^] where P=(Fo^2^+2Fc^2^)/3'
_refine_ls_weighting_scheme calc
_refine_ls_wR_factor_gt 0.1036
_refine_ls_wR_factor_ref 0.1135
_reflns_Friedel_coverage 0.000
_reflns_number_gt 3607
_reflns_number_total 4623
_reflns_threshold_expression 'I > 2\s(I)'
_cod_data_source_file d3cy00671a2.cif
_cod_data_source_block bb_ss_0019
_cod_depositor_comments 'Adding full bibliography for 1569594--1569596.cif.'
_cod_database_code 1569595
_shelx_shelxl_version_number 2018/3
_chemical_oxdiff_formula 'C64 H60 Br8 Cu4 N12 O4 '
_shelx_space_group_comment
;
The symmetry employed for this shelxl refinement is uniquely defined
by the following loop, which should always be used as a source of
symmetry information in preference to the above space-group names.
They are only intended as comments.
;
_shelx_estimated_absorpt_t_max 0.594
_shelx_estimated_absorpt_t_min 0.390
_reflns_odcompleteness_completeness 99.74
_reflns_odcompleteness_iscentric 1
_reflns_odcompleteness_theta 26.67
_olex2_refinement_description
;
1. Fixed Uiso
 At 1.2 times of:
  All C(H) groups, All C(H,H) groups
 At 1.5 times of:
  All C(H,H,H) groups
2.a Secondary CH2 refined with riding coordinates:
 C6(H6A,H6B)
2.b Aromatic/amide H refined with riding coordinates:
 C8(H8), C7(H7), C1(H1), C4(H4), C11(H11), C14(H14), C3(H3), C2(H2), C13(H13),
 C12(H12)
2.c Idealised Me refined as rotating group:
 C16(H16A,H16B,H16C)
;
_olex2_submission_special_instructions 'No special instructions were received'
_oxdiff_exptl_absorpt_empirical_details
;
Empirical correction (ABSPACK) includes:
- Absorption correction using spherical harmonics
- Frame scaling
;
_oxdiff_exptl_absorpt_empirical_full_max 3.364
_oxdiff_exptl_absorpt_empirical_full_min 0.530

loop_
_space_group_symop_operation_xyz
'x, y, z'
'-x+1/2, y+1/2, -z+1/2'
'-x, -y, -z'
'x-1/2, -y-1/2, z-1/2'

loop_
_atom_site_label
_atom_site_type_symbol
_atom_site_fract_x
_atom_site_fract_y
_atom_site_fract_z
_atom_site_U_iso_or_equiv
_atom_site_adp_type
_atom_site_occupancy
_atom_site_site_symmetry_order
_atom_site_calc_flag
_atom_site_refinement_flags_posn
_atom_site_refinement_flags_adp
_atom_site_refinement_flags_occupancy
_atom_site_disorder_assembly
_atom_site_disorder_group
Br1 Br 0.55299(3) 0.85422(2) 0.73499(2) 0.04763(11) Uani 1 1 d . . . . .
Cu1 Cu 0.51034(3) 0.68098(2) 0.76548(3) 0.03448(11) Uani 1 1 d . . . . .
Br2 Br 0.52899(3) 0.69370(2) 0.96270(2) 0.05312(12) Uani 1 1 d . . . . .
O1 O 0.6954(2) 0.56310(18) 0.81688(18) 0.0558(5) Uani 1 1 d . . . . .
N3 N 0.5269(2) 0.64618(14) 0.61714(18) 0.0341(4) Uani 1 1 d . . . . .
N2 N 0.4239(2) 0.64446(15) 0.51748(18) 0.0379(5) Uani 1 1 d . . . . .
N1 N 0.3632(2) 0.58215(17) 0.71627(19) 0.0407(5) Uani 1 1 d . . . . .
C10 C 0.7504(3) 0.63703(18) 0.6696(2) 0.0387(6) Uani 1 1 d . . . . .
C9 C 0.6228(3) 0.63431(17) 0.5847(2) 0.0368(5) Uani 1 1 d . . . . .
C5 C 0.2804(2) 0.5874(2) 0.6038(2) 0.0403(5) Uani 1 1 d . . . . .
C15 C 0.7874(3) 0.6011(2) 0.7855(2) 0.0423(6) Uani 1 1 d . . . . .
C6 C 0.3064(3) 0.6643(2) 0.5255(3) 0.0451(6) Uani 1 1 d . . . . .
H6A H 0.241451 0.661769 0.447314 0.054 Uiso 1 1 calc R U . . .
H6B H 0.306952 0.731907 0.557091 0.054 Uiso 1 1 calc R U . . .
C8 C 0.5775(3) 0.6233(2) 0.4620(2) 0.0452(6) Uani 1 1 d . . . . .
H8 H 0.623612 0.613157 0.416065 0.054 Uiso 1 1 calc R U . . .
C7 C 0.4519(3) 0.6306(2) 0.4231(2) 0.0461(6) Uani 1 1 d . . . . .
H7 H 0.396291 0.626604 0.345141 0.055 Uiso 1 1 calc R U . . .
C1 C 0.3467(3) 0.5116(2) 0.7869(3) 0.0508(7) Uani 1 1 d . . . . .
H1 H 0.404184 0.506577 0.864023 0.061 Uiso 1 1 calc R U . . .
C4 C 0.1793(3) 0.5249(2) 0.5628(3) 0.0500(7) Uani 1 1 d . . . . .
H4 H 0.122432 0.531262 0.485612 0.060 Uiso 1 1 calc R U . . .
C11 C 0.8411(3) 0.6751(2) 0.6343(3) 0.0512(7) Uani 1 1 d . . . . .
H11 H 0.818370 0.700701 0.558356 0.061 Uiso 1 1 calc R U . . .
C14 C 0.9103(3) 0.6053(2) 0.8616(3) 0.0535(7) Uani 1 1 d . . . . .
H14 H 0.933457 0.583619 0.939161 0.064 Uiso 1 1 calc R U . . .
C3 C 0.1624(3) 0.4528(3) 0.6364(3) 0.0565(8) Uani 1 1 d . . . . .
H3 H 0.094436 0.409657 0.609758 0.068 Uiso 1 1 calc R U . . .
C2 C 0.2479(3) 0.4459(3) 0.7498(3) 0.0561(8) Uani 1 1 d . . . . .
H2 H 0.239234 0.397433 0.801072 0.067 Uiso 1 1 calc R U . . .
C13 C 0.9985(3) 0.6416(2) 0.8229(4) 0.0594(8) Uani 1 1 d . . . . .
H13 H 1.081037 0.642727 0.873966 0.071 Uiso 1 1 calc R U . . .
C12 C 0.9651(3) 0.6759(3) 0.7096(4) 0.0596(8) Uani 1 1 d . . . . .
H12 H 1.024567 0.699592 0.683236 0.071 Uiso 1 1 calc R U . . .
C16 C 0.7320(4) 0.4985(3) 0.9183(3) 0.0712(10) Uani 1 1 d . . . . .
H16A H 0.791370 0.450021 0.914423 0.107 Uiso 1 1 calc R U . . .
H16B H 0.661110 0.463434 0.920065 0.107 Uiso 1 1 calc R U . . .
H16C H 0.768149 0.538802 0.988364 0.107 Uiso 1 1 calc R U . . .

loop_
_atom_site_aniso_label
_atom_site_aniso_U_11
_atom_site_aniso_U_22
_atom_site_aniso_U_33
_atom_site_aniso_U_23
_atom_site_aniso_U_13
_atom_site_aniso_U_12
Br1 0.0637(2) 0.03441(17) 0.04597(18) -0.00103(10) 0.02237(14) -0.00338(11)
Cu1 0.04011(19) 0.03510(19) 0.03094(17) -0.00364(10) 0.01668(13) -0.00366(11)
Br2 0.0673(2) 0.0582(2) 0.03837(17) -0.00659(11) 0.02533(15) -0.00768(14)
O1 0.0544(12) 0.0728(14) 0.0449(11) 0.0257(10) 0.0246(9) 0.0187(11)
N3 0.0389(11) 0.0327(10) 0.0317(10) -0.0010(7) 0.0147(9) -0.0004(8)
N2 0.0438(12) 0.0357(11) 0.0313(10) 0.0031(8) 0.0113(9) 0.0008(9)
N1 0.0424(12) 0.0431(12) 0.0362(11) -0.0023(9) 0.0148(9) -0.0066(10)
C10 0.0473(15) 0.0335(13) 0.0404(13) -0.0033(9) 0.0224(12) 0.0034(10)
C9 0.0501(15) 0.0278(12) 0.0385(12) 0.0022(9) 0.0236(11) 0.0035(10)
C5 0.0361(13) 0.0409(13) 0.0433(13) -0.0010(11) 0.0144(11) 0.0021(11)
C15 0.0502(15) 0.0377(14) 0.0430(13) 0.0048(10) 0.0222(12) 0.0124(11)
C6 0.0417(14) 0.0444(14) 0.0443(14) 0.0082(11) 0.0111(12) 0.0065(11)
C8 0.0613(18) 0.0457(14) 0.0349(13) 0.0037(11) 0.0254(13) 0.0065(13)
C7 0.0658(18) 0.0418(14) 0.0301(12) 0.0036(10) 0.0179(12) 0.0013(13)
C1 0.0522(16) 0.0581(17) 0.0422(14) 0.0019(12) 0.0184(12) -0.0132(14)
C4 0.0323(13) 0.0586(18) 0.0544(16) -0.0046(13) 0.0116(12) -0.0016(12)
C11 0.0589(18) 0.0526(17) 0.0502(16) -0.0028(12) 0.0301(15) -0.0051(13)
C14 0.0556(18) 0.0483(16) 0.0508(16) 0.0047(13) 0.0140(14) 0.0134(13)
C3 0.0426(15) 0.0611(19) 0.069(2) -0.0067(15) 0.0255(15) -0.0147(14)
C2 0.0570(18) 0.0602(19) 0.0577(18) 0.0006(15) 0.0293(15) -0.0204(15)
C13 0.0494(17) 0.0503(18) 0.072(2) -0.0079(15) 0.0159(16) 0.0019(14)
C12 0.0496(17) 0.0572(19) 0.075(2) -0.0100(16) 0.0281(16) -0.0122(14)
C16 0.084(2) 0.079(2) 0.0585(19) 0.0386(18) 0.0359(19) 0.027(2)

loop_
_atom_type_symbol
_atom_type_description
_atom_type_scat_dispersion_real
_atom_type_scat_dispersion_imag
_atom_type_scat_source
C C 0.0033 0.0016 'International Tables Vol C Tables 4.2.6.8 and 6.1.1.4'
H H 0.0000 0.0000 'International Tables Vol C Tables 4.2.6.8 and 6.1.1.4'
Br Br -0.2901 2.4595 'International Tables Vol C Tables 4.2.6.8 and 6.1.1.4'
Cu Cu 0.3201 1.2651 'International Tables Vol C Tables 4.2.6.8 and 6.1.1.4'
N N 0.0061 0.0033 'International Tables Vol C Tables 4.2.6.8 and 6.1.1.4'
O O 0.0106 0.0060 'International Tables Vol C Tables 4.2.6.8 and 6.1.1.4'

loop_
_geom_angle_atom_site_label_1
_geom_angle_atom_site_label_2
_geom_angle_atom_site_label_3
_geom_angle
_geom_angle_site_symmetry_1
_geom_angle_site_symmetry_3
_geom_angle_publ_flag
Br1 Cu1 O1 114.20(6) . . ?
Br2 Cu1 Br1 98.680(15) . . ?
Br2 Cu1 O1 93.20(5) . . ?
N3 Cu1 Br1 88.61(6) . . ?
N3 Cu1 Br2 166.08(6) . . ?
N3 Cu1 O1 72.96(8) . . ?
N3 Cu1 N1 87.24(9) . . ?
N1 Cu1 Br1 139.30(7) . . ?
N1 Cu1 Br2 94.71(6) . . ?
N1 Cu1 O1 103.13(9) . . ?
C15 O1 Cu1 113.39(16) . . ?
C15 O1 C16 117.1(3) . . ?
C16 O1 Cu1 121.4(2) . . ?
N2 N3 Cu1 118.16(17) . . ?
C9 N3 Cu1 134.36(18) . . ?
C9 N3 N2 106.9(2) . . ?
N3 N2 C6 118.8(2) . . ?
C7 N2 N3 110.9(2) . . ?
C7 N2 C6 130.2(2) . . ?
C5 N1 Cu1 117.39(18) . . ?
C1 N1 Cu1 124.33(19) . . ?
C1 N1 C5 118.2(2) . . ?
C15 C10 C9 123.3(2) . . ?
C11 C10 C9 119.1(2) . . ?
C11 C10 C15 117.6(3) . . ?
N3 C9 C10 122.3(2) . . ?
N3 C9 C8 108.5(3) . . ?
C8 C9 C10 129.2(3) . . ?
N1 C5 C6 116.4(2) . . ?
N1 C5 C4 121.7(3) . . ?
C4 C5 C6 121.9(3) . . ?
O1 C15 C10 116.0(3) . . ?
O1 C15 C14 123.5(3) . . ?
C14 C15 C10 120.4(3) . . ?
N2 C6 C5 110.8(2) . . ?
N2 C6 H6A 109.5 . . ?
N2 C6 H6B 109.5 . . ?
C5 C6 H6A 109.5 . . ?
C5 C6 H6B 109.5 . . ?
H6A C6 H6B 108.1 . . ?
C9 C8 H8 126.8 . . ?
C7 C8 C9 106.3(3) . . ?
C7 C8 H8 126.8 . . ?
N2 C7 C8 107.4(2) . . ?
N2 C7 H7 126.3 . . ?
C8 C7 H7 126.3 . . ?
N1 C1 H1 118.8 . . ?
N1 C1 C2 122.4(3) . . ?
C2 C1 H1 118.8 . . ?
C5 C4 H4 120.1 . . ?
C5 C4 C3 119.7(3) . . ?
C3 C4 H4 120.1 . . ?
C10 C11 H11 119.1 . . ?
C10 C11 C12 121.8(3) . . ?
C12 C11 H11 119.1 . . ?
C15 C14 H14 119.8 . . ?
C13 C14 C15 120.4(3) . . ?
C13 C14 H14 119.8 . . ?
C4 C3 H3 120.7 . . ?
C2 C3 C4 118.5(3) . . ?
C2 C3 H3 120.7 . . ?
C1 C2 H2 120.3 . . ?
C3 C2 C1 119.3(3) . . ?
C3 C2 H2 120.3 . . ?
C14 C13 H13 119.9 . . ?
C12 C13 C14 120.3(3) . . ?
C12 C13 H13 119.9 . . ?
C11 C12 H12 120.3 . . ?
C13 C12 C11 119.3(3) . . ?
C13 C12 H12 120.3 . . ?
O1 C16 H16A 109.5 . . ?
O1 C16 H16B 109.5 . . ?
O1 C16 H16C 109.5 . . ?
H16A C16 H16B 109.5 . . ?
H16A C16 H16C 109.5 . . ?
H16B C16 H16C 109.5 . . ?

loop_
_geom_bond_atom_site_label_1
_geom_bond_atom_site_label_2
_geom_bond_distance
_geom_bond_site_symmetry_2
_geom_bond_publ_flag
Br1 Cu1 2.3963(4) . ?
Cu1 Br2 2.3533(4) . ?
Cu1 O1 2.545(2) . ?
Cu1 N3 1.960(2) . ?
Cu1 N1 2.060(2) . ?
O1 C15 1.374(4) . ?
O1 C16 1.431(4) . ?
N3 N2 1.350(3) . ?
N3 C9 1.340(4) . ?
N2 C6 1.445(4) . ?
N2 C7 1.334(4) . ?
N1 C5 1.351(3) . ?
N1 C1 1.335(4) . ?
C10 C9 1.460(4) . ?
C10 C15 1.402(4) . ?
C10 C11 1.387(4) . ?
C9 C8 1.400(4) . ?
C5 C6 1.507(4) . ?
C5 C4 1.371(4) . ?
C15 C14 1.386(4) . ?
C6 H6A 0.9700 . ?
C6 H6B 0.9700 . ?
C8 H8 0.9300 . ?
C8 C7 1.367(5) . ?
C7 H7 0.9300 . ?
C1 H1 0.9300 . ?
C1 C2 1.377(4) . ?
C4 H4 0.9300 . ?
C4 C3 1.378(5) . ?
C11 H11 0.9300 . ?
C11 C12 1.393(5) . ?
C14 H14 0.9300 . ?
C14 C13 1.381(5) . ?
C3 H3 0.9300 . ?
C3 C2 1.371(5) . ?
C2 H2 0.9300 . ?
C13 H13 0.9300 . ?
C13 C12 1.368(6) . ?
C12 H12 0.9300 . ?
C16 H16A 0.9600 . ?
C16 H16B 0.9600 . ?
C16 H16C 0.9600 . ?

loop_
_geom_torsion_atom_site_label_1
_geom_torsion_atom_site_label_2
_geom_torsion_atom_site_label_3
_geom_torsion_atom_site_label_4
_geom_torsion
_geom_torsion_site_symmetry_1
_geom_torsion_site_symmetry_2
_geom_torsion_site_symmetry_3
_geom_torsion_site_symmetry_4
_geom_torsion_publ_flag
Cu1 O1 C15 C10 -49.7(3) . . . . ?
Cu1 O1 C15 C14 130.0(2) . . . . ?
Cu1 N3 N2 C6 -2.4(3) . . . . ?
Cu1 N3 N2 C7 173.20(17) . . . . ?
Cu1 N3 C9 C10 6.5(4) . . . . ?
Cu1 N3 C9 C8 -171.64(18) . . . . ?
Cu1 N1 C5 C6 1.0(3) . . . . ?
Cu1 N1 C5 C4 -179.9(2) . . . . ?
Cu1 N1 C1 C2 -178.9(2) . . . . ?
O1 C15 C14 C13 178.0(3) . . . . ?
N3 N2 C6 C5 -60.2(3) . . . . ?
N3 N2 C7 C8 -0.2(3) . . . . ?
N3 C9 C8 C7 0.8(3) . . . . ?
N2 N3 C9 C10 177.1(2) . . . . ?
N2 N3 C9 C8 -1.0(3) . . . . ?
N1 C5 C6 N2 59.3(3) . . . . ?
N1 C5 C4 C3 -1.8(4) . . . . ?
N1 C1 C2 C3 -0.2(5) . . . . ?
C10 C9 C8 C7 -177.1(3) . . . . ?
C10 C15 C14 C13 -2.4(4) . . . . ?
C10 C11 C12 C13 -2.3(5) . . . . ?
C9 N3 N2 C6 -174.8(2) . . . . ?
C9 N3 N2 C7 0.8(3) . . . . ?
C9 C10 C15 O1 -0.7(4) . . . . ?
C9 C10 C15 C14 179.6(3) . . . . ?
C9 C10 C11 C12 -177.4(3) . . . . ?
C9 C8 C7 N2 -0.4(3) . . . . ?
C5 N1 C1 C2 -1.3(5) . . . . ?
C5 C4 C3 C2 0.3(5) . . . . ?
C15 C10 C9 N3 33.7(4) . . . . ?
C15 C10 C9 C8 -148.7(3) . . . . ?
C15 C10 C11 C12 1.4(4) . . . . ?
C15 C14 C13 C12 1.5(5) . . . . ?
C6 N2 C7 C8 174.7(3) . . . . ?
C6 C5 C4 C3 177.2(3) . . . . ?
C7 N2 C6 C5 125.2(3) . . . . ?
C1 N1 C5 C6 -176.8(3) . . . . ?
C1 N1 C5 C4 2.3(4) . . . . ?
C4 C5 C6 N2 -119.7(3) . . . . ?
C4 C3 C2 C1 0.7(5) . . . . ?
C11 C10 C9 N3 -147.6(3) . . . . ?
C11 C10 C9 C8 30.1(4) . . . . ?
C11 C10 C15 O1 -179.4(3) . . . . ?
C11 C10 C15 C14 0.9(4) . . . . ?
C14 C13 C12 C11 0.8(5) . . . . ?
C16 O1 C15 C10 161.2(3) . . . . ?
C16 O1 C15 C14 -19.2(4) . . . . ?
